data_7108980
loop_
_publ_author_name
'Florian Dulong'
'Jacky Pouessel'
'Pierre Thuery'
'Jean-Claude Berthet'
'Michel Ephritikhine'
'Thibault Cantat'

_publ_section_title
;
 Nitrite complexes of uranium and thorium
;
_journal_name_full Chem.Commun.
_journal_page_first 2412
_journal_paper_doi 10.1039/c3cc39163a
_journal_volume 49
_journal_year 2013
_chemical_formula_sum 'C53 H45 N5 O10 P2 U'
_chemical_formula_weight 1211.91
_space_group_IT_number 15
_symmetry_cell_setting monoclinic
_symmetry_space_group_name_Hall '-C 2yc'
_symmetry_space_group_name_H-M 'C 1 2/c 1'
_atom_sites_solution_hydrogens geom
_atom_sites_solution_primary heavy
_atom_sites_solution_secondary difmap
_audit_creation_method SHELXL-97
_cell_angle_alpha 90.00
_cell_angle_beta 99.580(3)
_cell_angle_gamma 90.00
_cell_formula_units_Z 8
_cell_length_a 19.1742(9)
_cell_length_b 13.8266(8)
_cell_length_c 38.374(2)
_cell_measurement_reflns_used 128712
_cell_measurement_temperature 150(2)
_cell_measurement_theta_max 28.70
_cell_measurement_theta_min 3.00
_cell_volume 10031.6(9)
_computing_cell_refinement 'HKL2000 (Otwinowski & Minor, 1997)'
_computing_data_collection 'COLLECT (Nonius, 1998)'
_computing_data_reduction 'HKL2000 (Otwinowski & Minor, 1997)'
_computing_molecular_graphics 'SHELXTL (Sheldrick, 2008)'
_computing_publication_material 'SHELXTL (Sheldrick, 2008); PLATON (Spek, 2003)'
_computing_structure_refinement 'SHELXL-97 (Sheldrick, 2008)'
_computing_structure_solution 'SHELXS-97 (Sheldrick, 2008)'
_diffrn_ambient_temperature 150(2)
_diffrn_measured_fraction_theta_full 0.998
_diffrn_measured_fraction_theta_max 0.998
_diffrn_measurement_device_type 'Nonius Kappa-CCD area-detector diffractometer'
_diffrn_measurement_method 'two \f and seven \w scans with 2\% steps (616 frames)'
_diffrn_radiation_monochromator graphite
_diffrn_radiation_source 'fine-focus sealed tube'
_diffrn_radiation_type MoK\a
_diffrn_radiation_wavelength 0.71073
_diffrn_reflns_av_R_equivalents 0.0839
_diffrn_reflns_av_sigmaI/netI 0.0901
_diffrn_reflns_limit_h_max 25
_diffrn_reflns_limit_h_min -25
_diffrn_reflns_limit_k_max 18
_diffrn_reflns_limit_k_min -18
_diffrn_reflns_limit_l_max 51
_diffrn_reflns_limit_l_min -51
_diffrn_reflns_number 128712
_diffrn_reflns_theta_full 28.70
_diffrn_reflns_theta_max 28.70
_diffrn_reflns_theta_min 3.00
_diffrn_standards_decay_% 0
_diffrn_standards_interval_time 0
_diffrn_standards_number 0
_exptl_absorpt_coefficient_mu 3.364
_exptl_absorpt_correction_T_max 0.817
_exptl_absorpt_correction_T_min 0.547
_exptl_absorpt_correction_type multi-scan
_exptl_absorpt_process_details 'SCALEPACK (Otwinowski & Minor, 1997)'
_exptl_crystal_colour 'translucent light orange'
_exptl_crystal_density_diffrn 1.605
_exptl_crystal_density_method 'not measured'
_exptl_crystal_description platelet
_exptl_crystal_F_000 4800
_exptl_crystal_size_max 0.14
_exptl_crystal_size_mid 0.14
_exptl_crystal_size_min 0.06
_refine_diff_density_max 4.757
_refine_diff_density_min -1.935
_refine_diff_density_rms 0.136
_refine_ls_extinction_method none
_refine_ls_goodness_of_fit_ref 1.019
_refine_ls_hydrogen_treatment constr
_refine_ls_matrix_type full
_refine_ls_number_parameters 640
_refine_ls_number_reflns 12907
_refine_ls_number_restraints 0
_refine_ls_restrained_S_all 1.019
_refine_ls_R_factor_all 0.0788
_refine_ls_R_factor_gt 0.0491
_refine_ls_shift/su_max 0.001
_refine_ls_shift/su_mean 0.000
_refine_ls_structure_factor_coef Fsqd
_refine_ls_weighting_details 'calc w=1/[\s^2^(Fo^2^)+(0.0621P)^2^] where P=(Fo^2^+2Fc^2^)/3'
_refine_ls_weighting_scheme calc
_refine_ls_wR_factor_gt 0.1238
_refine_ls_wR_factor_ref 0.1361
_reflns_number_gt 8968
_reflns_number_total 12907
_reflns_threshold_expression >2sigma(I)
_cod_data_source_file c3cc39163a.txt
_cod_data_source_block 2a
_cod_original_sg_symbol_H-M 'C 2/c'
_cod_database_code 7108980

loop_
_symmetry_equiv_pos_as_xyz
'x, y, z'
'-x, y, -z+1/2'
'x+1/2, y+1/2, z'
'-x+1/2, y+1/2, -z+1/2'
'-x, -y, -z'
'x, -y, z-1/2'
'-x+1/2, -y+1/2, -z'
'x+1/2, -y+1/2, z-1/2'

loop_
_atom_site_label
_atom_site_type_symbol
_atom_site_fract_x
_atom_site_fract_y
_atom_site_fract_z
_atom_site_U_iso_or_equiv
_atom_site_adp_type
_atom_site_occupancy
_atom_site_symmetry_multiplicity
_atom_site_calc_flag
_atom_site_refinement_flags
U U 0.928568(9) 0.037129(14) 0.612033(5) 0.03718(8) Uani 1 1 d .
P1 P 0.82633(6) 0.52568(9) 0.24750(3) 0.0307(3) Uani 1 1 d .
P2 P 0.85437(6) 0.49284(10) 0.53160(3) 0.0341(3) Uani 1 1 d .
O1 O 1.00618(17) 0.0976(3) 0.63290(10) 0.0534(10) Uani 1 1 d .
O2 O 0.85130(17) -0.0225(2) 0.59073(10) 0.0433(9) Uani 1 1 d .
O3 O 0.9299(2) -0.0800(4) 0.66399(11) 0.0644(11) Uani 1 1 d .
O4 O 0.8777(3) 0.0485(4) 0.66999(13) 0.0708(14) Uani 1 1 d .
O5 O 0.85954(18) 0.1750(3) 0.61762(9) 0.0476(9) Uani 1 1 d .
O6 O 0.8334(2) 0.2946(3) 0.64636(10) 0.0605(11) Uani 1 1 d .
O7 O 0.9212(2) 0.1487(3) 0.55916(10) 0.0595(11) Uani 1 1 d .
O8 O 0.9750(3) 0.0211(4) 0.55395(12) 0.0675(13) Uani 1 1 d .
O9 O 1.00362(19) -0.0947(3) 0.61090(11) 0.0559(10) Uani 1 1 d .
O10 O 1.0190(3) -0.2417(4) 0.60123(12) 0.0743(13) Uani 1 1 d .
N1 N 0.8986(3) -0.0289(5) 0.68346(14) 0.0622(15) Uani 1 1 d .
N2 N 0.8794(3) 0.2413(4) 0.64087(11) 0.0511(12) Uani 1 1 d .
N3 N 0.9535(3) 0.1000(5) 0.53953(14) 0.0673(15) Uani 1 1 d .
N4 N 0.9768(3) -0.1816(4) 0.60373(13) 0.0614(13) Uani 1 1 d .
N5 N 0.7232(2) 0.8272(4) 0.66417(11) 0.0477(11) Uani 1 1 d .
C1 C 0.8626(2) 0.4670(3) 0.21271(11) 0.0322(10) Uani 1 1 d .
C2 C 0.8988(2) 0.5202(4) 0.19048(11) 0.0341(11) Uani 1 1 d .
H2 H 0.9072 0.5858 0.1945 0.041 Uiso 1 1 calc R
C3 C 0.9219(3) 0.4750(4) 0.16251(13) 0.0428(13) Uani 1 1 d .
H3 H 0.9453 0.5107 0.1475 0.051 Uiso 1 1 calc R
C4 C 0.9109(2) 0.3781(4) 0.15663(12) 0.0412(12) Uani 1 1 d .
H4 H 0.9271 0.3484 0.1378 0.049 Uiso 1 1 calc R
C5 C 0.8754(3) 0.3238(4) 0.17877(13) 0.0426(12) Uani 1 1 d .
H5 H 0.8677 0.2580 0.1748 0.051 Uiso 1 1 calc R
C6 C 0.8520(2) 0.3685(4) 0.20652(12) 0.0390(11) Uani 1 1 d .
H6 H 0.8287 0.3324 0.2215 0.047 Uiso 1 1 calc R
C7 C 0.8354(2) 0.4420(4) 0.28405(11) 0.0325(10) Uani 1 1 d .
C8 C 0.8978(2) 0.3924(4) 0.29342(12) 0.0378(11) Uani 1 1 d .
H8 H 0.9351 0.4030 0.2812 0.045 Uiso 1 1 calc R
C9 C 0.9051(3) 0.3263(4) 0.32109(12) 0.0394(11) Uani 1 1 d .
H9 H 0.9474 0.2928 0.3274 0.047 Uiso 1 1 calc R
C10 C 0.8497(3) 0.3106(4) 0.33909(13) 0.0459(13) Uani 1 1 d .
H10 H 0.8544 0.2656 0.3574 0.055 Uiso 1 1 calc R
C11 C 0.7874(3) 0.3613(4) 0.33012(13) 0.0473(14) Uani 1 1 d .
H11 H 0.7504 0.3503 0.3425 0.057 Uiso 1 1 calc R
C12 C 0.7789(3) 0.4284(4) 0.30290(12) 0.0382(11) Uani 1 1 d .
H12 H 0.7372 0.4634 0.2972 0.046 Uiso 1 1 calc R
C13 C 0.8714(2) 0.6368(3) 0.26003(11) 0.0298(10) Uani 1 1 d .
C14 C 0.9272(2) 0.6404(4) 0.28863(11) 0.0338(11) Uani 1 1 d .
H14 H 0.9403 0.5847 0.3017 0.041 Uiso 1 1 calc R
C15 C 0.9628(2) 0.7256(4) 0.29760(12) 0.0373(11) Uani 1 1 d .
H15 H 0.9998 0.7275 0.3166 0.045 Uiso 1 1 calc R
C16 C 0.9432(2) 0.8091(4) 0.27802(13) 0.0412(12) Uani 1 1 d .
H16 H 0.9673 0.8667 0.2840 0.049 Uiso 1 1 calc R
C17 C 0.8886(3) 0.8065(4) 0.25000(13) 0.0406(12) Uani 1 1 d .
H17 H 0.8756 0.8625 0.2371 0.049 Uiso 1 1 calc R
C18 C 0.8523(2) 0.7203(4) 0.24063(12) 0.0349(11) Uani 1 1 d .
H18 H 0.8155 0.7189 0.2215 0.042 Uiso 1 1 calc R
C19 C 0.7355(2) 0.5520(3) 0.23161(12) 0.0328(10) Uani 1 1 d .
C20 C 0.6980(2) 0.6094(4) 0.25213(13) 0.0411(12) Uani 1 1 d .
H20 H 0.7206 0.6350 0.2735 0.049 Uiso 1 1 calc R
C21 C 0.6275(3) 0.6277(4) 0.24050(13) 0.0457(13) Uani 1 1 d .
H21 H 0.6022 0.6650 0.2543 0.055 Uiso 1 1 calc R
C22 C 0.5938(3) 0.5913(4) 0.20846(14) 0.0467(13) Uani 1 1 d .
H22 H 0.5463 0.6049 0.2006 0.056 Uiso 1 1 calc R
C23 C 0.6303(3) 0.5353(4) 0.18845(14) 0.0471(14) Uani 1 1 d .
H23 H 0.6081 0.5116 0.1668 0.057 Uiso 1 1 calc R
C24 C 0.7006(3) 0.5141(4) 0.20051(12) 0.0407(12) Uani 1 1 d .
H24 H 0.7247 0.4734 0.1873 0.049 Uiso 1 1 calc R
C25 C 0.8471(3) 0.4143(4) 0.49437(14) 0.0447(13) Uani 1 1 d .
C26 C 0.7986(4) 0.4351(7) 0.4638(2) 0.096(3) Uani 1 1 d .
H26 H 0.7730 0.4926 0.4622 0.116 Uiso 1 1 calc R
C27 C 0.7885(4) 0.3712(7) 0.4362(2) 0.107(3) Uani 1 1 d .
H27 H 0.7529 0.3825 0.4170 0.129 Uiso 1 1 calc R
C28 C 0.8295(4) 0.2924(5) 0.43638(16) 0.0641(17) Uani 1 1 d .
H28 H 0.8205 0.2470 0.4183 0.077 Uiso 1 1 calc R
C29 C 0.8826(4) 0.2804(5) 0.46246(16) 0.074(2) Uani 1 1 d .
H29 H 0.9147 0.2306 0.4613 0.089 Uiso 1 1 calc R
C30 C 0.8913(3) 0.3414(5) 0.49183(15) 0.0625(17) Uani 1 1 d .
H30 H 0.9289 0.3308 0.5101 0.075 Uiso 1 1 calc R
C31 C 0.9325(2) 0.4638(3) 0.56246(12) 0.0309(10) Uani 1 1 d .
C32 C 0.9413(2) 0.3719(4) 0.57749(12) 0.0355(11) Uani 1 1 d .
H32 H 0.9061 0.3254 0.5719 0.043 Uiso 1 1 calc R
C33 C 1.0023(3) 0.3499(4) 0.60056(12) 0.0390(12) Uani 1 1 d .
H33 H 1.0083 0.2883 0.6103 0.047 Uiso 1 1 calc R
C34 C 1.0544(2) 0.4186(4) 0.60932(12) 0.0398(12) Uani 1 1 d .
H34 H 1.0953 0.4034 0.6250 0.048 Uiso 1 1 calc R
C35 C 1.0459(3) 0.5088(4) 0.59496(13) 0.0412(12) Uani 1 1 d .
H35 H 1.0811 0.5550 0.6009 0.049 Uiso 1 1 calc R
C36 C 0.9856(3) 0.5323(4) 0.57169(13) 0.0387(12) Uani 1 1 d .
H36 H 0.9803 0.5941 0.5621 0.046 Uiso 1 1 calc R
C37 C 0.7772(3) 0.4811(4) 0.55238(14) 0.0387(11) Uani 1 1 d .
C38 C 0.7841(3) 0.4598(4) 0.58824(15) 0.0515(16) Uani 1 1 d .
H38 H 0.8287 0.4537 0.6019 0.062 Uiso 1 1 calc R
C39 C 0.7242(3) 0.4479(5) 0.60331(16) 0.0566(17) Uani 1 1 d .
H39 H 0.7287 0.4320 0.6271 0.068 Uiso 1 1 calc R
C40 C 0.6571(3) 0.4594(4) 0.58354(18) 0.0525(15) Uani 1 1 d .
H40 H 0.6171 0.4527 0.5941 0.063 Uiso 1 1 calc R
C41 C 0.6506(3) 0.4806(5) 0.54826(19) 0.070(2) Uani 1 1 d .
H41 H 0.6059 0.4878 0.5347 0.085 Uiso 1 1 calc R
C42 C 0.7103(3) 0.4912(6) 0.53275(18) 0.077(2) Uani 1 1 d .
H42 H 0.7054 0.5055 0.5088 0.092 Uiso 1 1 calc R
C43 C 0.8626(2) 0.6153(4) 0.51764(12) 0.0350(11) Uani 1 1 d .
C44 C 0.8443(3) 0.6912(4) 0.53790(13) 0.0432(12) Uani 1 1 d .
H44 H 0.8190 0.6795 0.5561 0.052 Uiso 1 1 calc R
C45 C 0.8637(3) 0.7834(4) 0.53091(15) 0.0513(14) Uani 1 1 d .
H45 H 0.8511 0.8341 0.5445 0.062 Uiso 1 1 calc R
C46 C 0.9011(3) 0.8029(5) 0.50443(16) 0.0557(15) Uani 1 1 d .
H46 H 0.9150 0.8659 0.5006 0.067 Uiso 1 1 calc R
C47 C 0.9182(3) 0.7288(5) 0.48338(15) 0.0588(16) Uani 1 1 d .
H47 H 0.9424 0.7422 0.4648 0.071 Uiso 1 1 calc R
C48 C 0.8998(3) 0.6350(4) 0.48970(13) 0.0446(13) Uani 1 1 d .
H48 H 0.9119 0.5849 0.4756 0.054 Uiso 1 1 calc R
C49 C 0.7447(3) 0.8603(5) 0.63505(14) 0.0498(14) Uani 1 1 d .
H49 H 0.7694 0.9184 0.6363 0.060 Uiso 1 1 calc R
C50 C 0.7320(3) 0.8118(5) 0.60309(14) 0.0498(14) Uani 1 1 d .
H50 H 0.7481 0.8369 0.5834 0.060 Uiso 1 1 calc R
C51 C 0.6957(3) 0.7277(4) 0.60089(14) 0.0514(14) Uani 1 1 d .
H51 H 0.6870 0.6938 0.5797 0.062 Uiso 1 1 calc R
C52 C 0.6719(3) 0.6928(4) 0.63031(15) 0.0482(13) Uani 1 1 d .
H52 H 0.6461 0.6357 0.6296 0.058 Uiso 1 1 calc R
C53 C 0.6880(3) 0.7467(4) 0.66132(14) 0.0462(13) Uani 1 1 d .
H53 H 0.6724 0.7233 0.6814 0.055 Uiso 1 1 calc R

loop_
_atom_site_aniso_label
_atom_site_aniso_U_11
_atom_site_aniso_U_22
_atom_site_aniso_U_33
_atom_site_aniso_U_23
_atom_site_aniso_U_13
_atom_site_aniso_U_12
U 0.02797(10) 0.03964(14) 0.04316(12) 0.00435(8) 0.00363(7) -0.00286(8)
P1 0.0293(6) 0.0354(7) 0.0266(5) 0.0003(5) 0.0027(4) -0.0034(5)
P2 0.0313(6) 0.0340(7) 0.0358(6) -0.0043(6) 0.0019(5) 0.0034(6)
O1 0.0374(19) 0.055(3) 0.064(2) 0.005(2) -0.0026(17) -0.0072(18)
O2 0.0322(17) 0.041(2) 0.056(2) -0.0034(17) 0.0046(15) -0.0097(15)
O3 0.053(2) 0.081(3) 0.060(3) 0.014(2) 0.012(2) 0.007(2)
O4 0.071(3) 0.087(4) 0.059(3) 0.002(2) 0.025(2) 0.000(3)
O5 0.047(2) 0.051(2) 0.0424(19) -0.0096(18) -0.0009(16) -0.0001(18)
O6 0.077(3) 0.052(3) 0.057(2) -0.012(2) 0.021(2) -0.006(2)
O7 0.087(3) 0.045(2) 0.051(2) 0.0027(19) 0.022(2) 0.001(2)
O8 0.076(3) 0.072(3) 0.065(3) 0.012(2) 0.041(2) 0.020(3)
O9 0.046(2) 0.048(3) 0.076(3) 0.008(2) 0.0162(19) 0.007(2)
O10 0.082(3) 0.062(3) 0.078(3) 0.005(2) 0.014(2) 0.025(3)
N1 0.054(3) 0.079(5) 0.053(3) 0.014(3) 0.009(2) 0.011(3)
N2 0.058(3) 0.055(3) 0.040(2) -0.002(2) 0.007(2) -0.014(3)
N3 0.079(4) 0.066(4) 0.063(3) 0.005(3) 0.030(3) -0.013(3)
N4 0.066(3) 0.048(3) 0.070(3) 0.003(3) 0.009(3) 0.003(3)
N5 0.043(2) 0.058(3) 0.041(2) -0.002(2) 0.0048(19) 0.000(2)
C1 0.030(2) 0.039(3) 0.028(2) -0.001(2) 0.0070(17) -0.002(2)
C2 0.038(2) 0.035(3) 0.031(2) 0.000(2) 0.0074(19) -0.005(2)
C3 0.039(3) 0.055(4) 0.035(3) 0.008(2) 0.010(2) 0.000(3)
C4 0.038(3) 0.052(4) 0.034(2) -0.010(2) 0.004(2) 0.003(3)
C5 0.046(3) 0.037(3) 0.046(3) -0.007(2) 0.009(2) -0.002(2)
C6 0.043(3) 0.036(3) 0.039(3) 0.002(2) 0.009(2) -0.007(2)
C7 0.036(2) 0.034(3) 0.026(2) -0.0015(19) 0.0009(18) -0.006(2)
C8 0.035(2) 0.044(3) 0.035(2) 0.007(2) 0.0065(19) -0.004(2)
C9 0.044(3) 0.037(3) 0.035(2) 0.002(2) 0.001(2) -0.004(2)
C10 0.058(3) 0.043(3) 0.035(3) 0.009(2) 0.000(2) -0.015(3)
C11 0.050(3) 0.059(4) 0.035(3) 0.005(2) 0.012(2) -0.014(3)
C12 0.036(2) 0.042(3) 0.037(3) -0.002(2) 0.006(2) -0.008(2)
C13 0.029(2) 0.032(3) 0.029(2) -0.0021(19) 0.0066(17) -0.003(2)
C14 0.033(2) 0.040(3) 0.028(2) -0.003(2) 0.0025(18) -0.001(2)
C15 0.027(2) 0.048(3) 0.037(2) -0.011(2) 0.0034(19) -0.002(2)
C16 0.035(3) 0.041(3) 0.050(3) -0.013(2) 0.014(2) -0.007(2)
C17 0.044(3) 0.036(3) 0.041(3) 0.004(2) 0.007(2) 0.001(2)
C18 0.035(2) 0.039(3) 0.030(2) 0.003(2) 0.0030(18) -0.003(2)
C19 0.030(2) 0.035(3) 0.033(2) 0.004(2) 0.0039(18) -0.002(2)
C20 0.037(3) 0.046(3) 0.039(3) -0.003(2) 0.003(2) -0.001(2)
C21 0.035(3) 0.054(4) 0.048(3) 0.001(3) 0.006(2) -0.001(3)
C22 0.032(2) 0.047(3) 0.057(3) 0.005(3) -0.006(2) -0.002(2)
C23 0.043(3) 0.050(4) 0.042(3) -0.008(3) -0.010(2) -0.010(3)
C24 0.047(3) 0.044(3) 0.030(2) 0.000(2) 0.001(2) 0.000(3)
C25 0.041(3) 0.039(3) 0.050(3) -0.014(2) -0.005(2) 0.003(2)
C26 0.065(4) 0.125(7) 0.086(5) -0.054(5) -0.028(4) 0.037(5)
C27 0.071(5) 0.149(9) 0.087(5) -0.073(6) -0.031(4) 0.026(5)
C28 0.089(5) 0.055(4) 0.047(3) -0.014(3) 0.007(3) -0.012(4)
C29 0.100(5) 0.075(5) 0.046(3) -0.016(3) 0.006(3) 0.023(4)
C30 0.063(4) 0.077(5) 0.045(3) -0.015(3) 0.001(3) 0.018(4)
C31 0.027(2) 0.035(3) 0.031(2) 0.000(2) 0.0056(17) 0.000(2)
C32 0.036(2) 0.034(3) 0.039(3) -0.001(2) 0.011(2) -0.001(2)
C33 0.041(3) 0.044(3) 0.033(2) 0.004(2) 0.010(2) 0.003(2)
C34 0.034(2) 0.052(3) 0.032(2) 0.002(2) 0.0020(19) 0.005(2)
C35 0.032(2) 0.052(3) 0.039(3) -0.007(2) 0.004(2) -0.004(2)
C36 0.040(3) 0.034(3) 0.039(3) -0.002(2) 0.001(2) 0.001(2)
C37 0.033(2) 0.034(3) 0.049(3) 0.002(2) 0.006(2) 0.006(2)
C38 0.037(3) 0.072(4) 0.045(3) -0.021(3) 0.007(2) -0.001(3)
C39 0.049(3) 0.076(5) 0.049(3) -0.012(3) 0.019(3) 0.000(3)
C40 0.041(3) 0.037(3) 0.084(4) -0.002(3) 0.025(3) -0.001(2)
C41 0.036(3) 0.087(5) 0.089(5) 0.042(4) 0.011(3) 0.003(3)
C42 0.036(3) 0.119(6) 0.075(4) 0.055(5) 0.008(3) 0.006(4)
C43 0.033(2) 0.036(3) 0.034(2) -0.001(2) 0.0027(19) 0.006(2)
C44 0.053(3) 0.039(3) 0.041(3) -0.003(2) 0.017(2) 0.006(3)
C45 0.061(4) 0.036(3) 0.058(3) -0.007(3) 0.013(3) 0.009(3)
C46 0.058(4) 0.041(3) 0.069(4) 0.010(3) 0.010(3) 0.005(3)
C47 0.063(4) 0.063(4) 0.053(3) 0.026(3) 0.019(3) 0.020(3)
C48 0.055(3) 0.042(3) 0.037(3) 0.003(2) 0.009(2) 0.017(3)
C49 0.036(3) 0.056(4) 0.059(3) -0.009(3) 0.012(2) -0.009(3)
C50 0.052(3) 0.059(4) 0.041(3) 0.004(3) 0.016(2) -0.003(3)
C51 0.051(3) 0.059(4) 0.043(3) -0.008(3) 0.006(2) 0.003(3)
C52 0.038(3) 0.043(3) 0.065(4) 0.003(3) 0.011(2) -0.003(3)
C53 0.044(3) 0.047(4) 0.050(3) 0.009(3) 0.019(2) 0.014(3)

loop_
_atom_type_symbol
_atom_type_description
_atom_type_scat_dispersion_real
_atom_type_scat_dispersion_imag
_atom_type_scat_source
C C 0.0033 0.0016 'International Tables Vol C Tables 4.2.6.8 and 6.1.1.4'
H H 0.0000 0.0000 'International Tables Vol C Tables 4.2.6.8 and 6.1.1.4'
N N 0.0061 0.0033 'International Tables Vol C Tables 4.2.6.8 and 6.1.1.4'
O O 0.0106 0.0060 'International Tables Vol C Tables 4.2.6.8 and 6.1.1.4'
U U -9.6767 9.6646 'International Tables Vol C Tables 4.2.6.8 and 6.1.1.4'
P P 0.1023 0.0942 'International Tables Vol C Tables 4.2.6.8 and 6.1.1.4'

loop_
_geom_angle_atom_site_label_1
_geom_angle_atom_site_label_2
_geom_angle_atom_site_label_3
_geom_angle
O2 U O1 179.28(17)
O2 U O9 95.71(16)
O1 U O9 84.42(16)
O2 U O5 88.78(14)
O1 U O5 91.12(15)
O9 U O5 174.95(13)
O2 U O7 88.99(15)
O1 U O7 90.32(16)
O9 U O7 114.47(13)
O5 U O7 67.79(13)
O2 U O8 86.72(17)
O1 U O8 92.69(17)
O9 U O8 66.91(14)
O5 U O8 115.78(14)
O7 U O8 48.12(14)
O2 U O3 87.98(15)
O1 U O3 92.72(16)
O9 U O3 66.04(14)
O5 U O3 111.96(14)
O7 U O3 176.96(14)
O8 U O3 131.79(15)
O2 U O4 91.09(16)
O1 U O4 89.50(17)
O9 U O4 112.81(16)
O5 U O4 64.68(15)
O7 U O4 132.46(16)
O8 U O4 177.74(15)
O3 U O4 47.48(16)
C19 P1 C13 108.5(2)
C19 P1 C1 108.3(2)
C13 P1 C1 111.0(2)
C19 P1 C7 111.0(2)
C13 P1 C7 111.2(2)
C1 P1 C7 106.8(2)
C25 P2 C43 109.6(2)
C25 P2 C31 109.8(2)
C43 P2 C31 107.7(2)
C25 P2 C37 109.9(3)
C43 P2 C37 109.8(2)
C31 P2 C37 110.2(2)
N1 O3 U 99.4(4)
N1 O4 U 99.6(4)
N2 O5 U 122.2(3)
N3 O7 U 100.8(4)
N3 O8 U 100.0(3)
N4 O9 U 119.8(3)
O4 N1 O3 113.4(5)
O6 N2 O5 114.8(4)
O7 N3 O8 111.1(5)
O10 N4 O9 114.3(5)
C53 N5 C49 116.9(5)
C6 C1 C2 119.0(4)
C6 C1 P1 120.3(4)
C2 C1 P1 120.6(4)
C3 C2 C1 119.6(5)
C3 C2 H2 120.2
C1 C2 H2 120.2
C4 C3 C2 120.8(5)
C4 C3 H3 119.6
C2 C3 H3 119.6
C3 C4 C5 120.3(5)
C3 C4 H4 119.8
C5 C4 H4 119.8
C6 C5 C4 119.1(5)
C6 C5 H5 120.4
C4 C5 H5 120.4
C5 C6 C1 121.2(5)
C5 C6 H6 119.4
C1 C6 H6 119.4
C8 C7 C12 120.5(4)
C8 C7 P1 119.4(4)
C12 C7 P1 120.1(4)
C7 C8 C9 120.1(4)
C7 C8 H8 119.9
C9 C8 H8 119.9
C10 C9 C8 119.9(5)
C10 C9 H9 120.1
C8 C9 H9 120.1
C9 C10 C11 120.2(5)
C9 C10 H10 119.9
C11 C10 H10 119.9
C10 C11 C12 121.1(5)
C10 C11 H11 119.5
C12 C11 H11 119.5
C11 C12 C7 118.2(5)
C11 C12 H12 120.9
C7 C12 H12 120.9
C18 C13 C14 119.2(4)
C18 C13 P1 119.8(3)
C14 C13 P1 120.9(4)
C15 C14 C13 120.6(4)
C15 C14 H14 119.7
C13 C14 H14 119.7
C14 C15 C16 119.7(4)
C14 C15 H15 120.1
C16 C15 H15 120.1
C17 C16 C15 120.2(5)
C17 C16 H16 119.9
C15 C16 H16 119.9
C16 C17 C18 120.5(5)
C16 C17 H17 119.7
C18 C17 H17 119.7
C13 C18 C17 119.7(4)
C13 C18 H18 120.1
C17 C18 H18 120.1
C24 C19 C20 118.9(4)
C24 C19 P1 121.8(4)
C20 C19 P1 119.2(4)
C21 C20 C19 119.5(5)
C21 C20 H20 120.3
C19 C20 H20 120.3
C20 C21 C22 120.6(5)
C20 C21 H21 119.7
C22 C21 H21 119.7
C23 C22 C21 119.9(5)
C23 C22 H22 120.0
C21 C22 H22 120.0
C22 C23 C24 119.7(5)
C22 C23 H23 120.1
C24 C23 H23 120.1
C19 C24 C23 121.2(5)
C19 C24 H24 119.4
C23 C24 H24 119.4
C30 C25 C26 115.9(5)
C30 C25 P2 123.7(4)
C26 C25 P2 119.9(5)
C27 C26 C25 120.3(7)
C27 C26 H26 119.9
C25 C26 H26 119.9
C28 C27 C26 120.8(7)
C28 C27 H27 119.6
C26 C27 H27 119.6
C29 C28 C27 119.1(6)
C29 C28 H28 120.5
C27 C28 H28 120.5
C28 C29 C30 120.8(7)
C28 C29 H29 119.6
C30 C29 H29 119.6
C25 C30 C29 121.7(6)
C25 C30 H30 119.2
C29 C30 H30 119.2
C36 C31 C32 118.8(4)
C36 C31 P2 120.7(4)
C32 C31 P2 120.5(4)
C33 C32 C31 119.8(5)
C33 C32 H32 120.1
C31 C32 H32 120.1
C32 C33 C34 120.5(5)
C32 C33 H33 119.7
C34 C33 H33 119.7
C35 C34 C33 119.9(4)
C35 C34 H34 120.0
C33 C34 H34 120.0
C34 C35 C36 120.6(5)
C34 C35 H35 119.7
C36 C35 H35 119.7
C35 C36 C31 120.3(5)
C35 C36 H36 119.8
C31 C36 H36 119.8
C42 C37 C38 119.2(5)
C42 C37 P2 120.4(4)
C38 C37 P2 120.4(4)
C39 C38 C37 119.4(5)
C39 C38 H38 120.3
C37 C38 H38 120.3
C38 C39 C40 121.2(6)
C38 C39 H39 119.4
C40 C39 H39 119.4
C41 C40 C39 119.2(5)
C41 C40 H40 120.4
C39 C40 H40 120.4
C40 C41 C42 120.1(6)
C40 C41 H41 119.9
C42 C41 H41 119.9
C37 C42 C41 120.9(6)
C37 C42 H42 119.5
C41 C42 H42 119.5
C44 C43 C48 119.2(5)
C44 C43 P2 120.3(4)
C48 C43 P2 119.4(4)
C45 C44 C43 119.6(5)
C45 C44 H44 120.2
C43 C44 H44 120.2
C46 C45 C44 121.6(5)
C46 C45 H45 119.2
C44 C45 H45 119.2
C45 C46 C47 119.8(6)
C45 C46 H46 120.1
C47 C46 H46 120.1
C48 C47 C46 120.3(5)
C48 C47 H47 119.9
C46 C47 H47 119.9
C47 C48 C43 119.5(5)
C47 C48 H48 120.2
C43 C48 H48 120.2
N5 C49 C50 122.9(5)
N5 C49 H49 118.6
C50 C49 H49 118.6
C51 C50 C49 119.1(5)
C51 C50 H50 120.5
C49 C50 H50 120.5
C50 C51 C52 119.3(5)
C50 C51 H51 120.4
C52 C51 H51 120.4
C51 C52 C53 117.2(5)
C51 C52 H52 121.4
C53 C52 H52 121.4
N5 C53 C52 124.7(5)
N5 C53 H53 117.7
C52 C53 H53 117.7

loop_
_geom_bond_atom_site_label_1
_geom_bond_atom_site_label_2
_geom_bond_distance
U O2 1.772(3)
U O1 1.777(3)
U O9 2.327(4)
U O5 2.350(4)
U O7 2.534(4)
U O8 2.543(4)
U O3 2.565(4)
U O4 2.577(5)
P1 C19 1.784(5)
P1 C13 1.788(5)
P1 C1 1.799(4)
P1 C7 1.804(5)
P2 C25 1.781(5)
P2 C43 1.791(5)
P2 C31 1.793(5)
P2 C37 1.802(5)
O3 N1 1.252(7)
O4 N1 1.226(6)
O5 N2 1.292(5)
O6 N2 1.195(6)
O7 N3 1.250(6)
O8 N3 1.260(7)
O9 N4 1.319(6)
O10 N4 1.175(6)
N5 C53 1.296(7)
N5 C49 1.335(7)
C1 C6 1.391(6)
C1 C2 1.396(6)
C2 C3 1.377(7)
C2 H2 0.9300
C3 C4 1.369(7)
C3 H3 0.9300
C4 C5 1.393(7)
C4 H4 0.9300
C5 C6 1.370(7)
C5 H5 0.9300
C6 H6 0.9300
C7 C8 1.374(6)
C7 C12 1.411(6)
C8 C9 1.390(6)
C8 H8 0.9300
C9 C10 1.377(7)
C9 H9 0.9300
C10 C11 1.380(7)
C10 H10 0.9300
C11 C12 1.386(7)
C11 H11 0.9300
C12 H12 0.9300
C13 C18 1.390(6)
C13 C14 1.400(6)
C14 C15 1.376(7)
C14 H14 0.9300
C15 C16 1.395(7)
C15 H15 0.9300
C16 C17 1.371(7)
C16 H16 0.9300
C17 C18 1.396(7)
C17 H17 0.9300
C18 H18 0.9300
C19 C24 1.372(7)
C19 C20 1.398(7)
C20 C21 1.375(6)
C20 H20 0.9300
C21 C22 1.385(7)
C21 H21 0.9300
C22 C23 1.363(7)
C22 H22 0.9300
C23 C24 1.381(7)
C23 H23 0.9300
C24 H24 0.9300
C25 C30 1.331(8)
C25 C26 1.401(8)
C26 C27 1.369(9)
C26 H26 0.9300
C27 C28 1.342(10)
C27 H27 0.9300
C28 C29 1.313(9)
C28 H28 0.9300
C29 C30 1.395(8)
C29 H29 0.9300
C30 H30 0.9300
C31 C36 1.392(7)
C31 C32 1.395(6)
C32 C33 1.378(6)
C32 H32 0.9300
C33 C34 1.378(7)
C33 H33 0.9300
C34 C35 1.362(8)
C34 H34 0.9300
C35 C36 1.376(7)
C35 H35 0.9300
C36 H36 0.9300
C37 C42 1.382(7)
C37 C38 1.392(8)
C38 C39 1.380(8)
C38 H38 0.9300
C39 C40 1.388(8)
C39 H39 0.9300
C40 C41 1.371(9)
C40 H40 0.9300
C41 C42 1.383(8)
C41 H41 0.9300
C42 H42 0.9300
C43 C44 1.385(7)
C43 C48 1.409(7)
C44 C45 1.367(7)
C44 H44 0.9300
C45 C46 1.364(8)
C45 H45 0.9300
C46 C47 1.378(8)
C46 H46 0.9300
C47 C48 1.376(8)
C47 H47 0.9300
C48 H48 0.9300
C49 C50 1.383(7)
C49 H49 0.9300
C50 C51 1.350(8)
C50 H50 0.9300
C51 C52 1.374(8)
C51 H51 0.9300
C52 C53 1.395(8)
C52 H52 0.9300
C53 H53 0.9300
